data_7225133
loop_
_publ_author_name
'Mehrotra, Sonam'
'Angamuthu, Raja'

_publ_section_title
;
 Janus head type lone pair--\p--lone pair and S&#x22EF;F&#x22EF;S
 interactions in retaining hexafluorobenzene
;
_journal_issue 23
_journal_name_full CrystEngComm
_journal_page_first 4438
_journal_paper_doi 10.1039/C6CE00496B
_journal_volume 18
_journal_year 2016
_chemical_formula_moiety 'C36 H45 N3 S3'
_chemical_formula_sum 'C36 H45 N3 S3'
_chemical_formula_weight 615.93
_space_group_crystal_system monoclinic
_space_group_IT_number 14
_space_group_name_Hall '-P 2yn'
_space_group_name_H-M_alt 'P 1 21/n 1'
_symmetry_space_group_name_Hall '-P 2yn'
_symmetry_space_group_name_H-M 'P 1 21/n 1'
_atom_sites_solution_hydrogens geom
_audit_creation_method SHELXL-2014/7
_audit_update_record
;
2015-11-13 deposited with the CCDC.
2016-04-13 downloaded from the CCDC.
;
_cell_angle_alpha 90
_cell_angle_beta 94.092(7)
_cell_angle_gamma 90
_cell_formula_units_Z 4
_cell_length_a 13.491(5)
_cell_length_b 10.406(4)
_cell_length_c 23.955(9)
_cell_measurement_reflns_used 1143
_cell_measurement_temperature 296(2)
_cell_measurement_theta_max 26.353
_cell_measurement_theta_min 2.474
_cell_volume 3354(2)
_computing_cell_refinement 'Bruker Saint'
_computing_data_collection 'Bruker Apex 2'
_computing_data_reduction 'Bruker Saint'
_computing_molecular_graphics 'Bruker SHELXTL (Sheldrick, 2008)'
_computing_publication_material 'Bruker SHELXTL (Sheldrick, 2008)'
_computing_structure_refinement 'SHELXL-2014/7 (Sheldrick, 2014)'
_computing_structure_solution SHELXT
_diffrn_ambient_temperature 296(2)
_diffrn_measured_fraction_theta_full 0.999
_diffrn_measured_fraction_theta_max 0.999
_diffrn_measurement_device_type 'Bruker Apex 2'
_diffrn_measurement_method '\w scans'
_diffrn_radiation_type MoK\a
_diffrn_radiation_wavelength 0.71073
_diffrn_reflns_av_R_equivalents 0.2114
_diffrn_reflns_av_unetI/netI 0.2422
_diffrn_reflns_Laue_measured_fraction_full 0.999
_diffrn_reflns_Laue_measured_fraction_max 0.999
_diffrn_reflns_limit_h_max 16
_diffrn_reflns_limit_h_min -9
_diffrn_reflns_limit_k_max 12
_diffrn_reflns_limit_k_min -12
_diffrn_reflns_limit_l_max 28
_diffrn_reflns_limit_l_min -28
_diffrn_reflns_number 17498
_diffrn_reflns_point_group_measured_fraction_full 0.999
_diffrn_reflns_point_group_measured_fraction_max 0.999
_diffrn_reflns_theta_full 25.252
_diffrn_reflns_theta_max 25.252
_diffrn_reflns_theta_min 1.683
_exptl_absorpt_coefficient_mu 0.250
_exptl_absorpt_correction_T_max 1.000
_exptl_absorpt_correction_T_min 0.273
_exptl_absorpt_correction_type multi-scan
_exptl_absorpt_process_details 'Sadabs (Sheldrick, 1996)'
_exptl_crystal_colour colorless
_exptl_crystal_density_diffrn 1.220
_exptl_crystal_description prism
_exptl_crystal_F_000 1320
_exptl_crystal_size_max 0.21
_exptl_crystal_size_mid 0.17
_exptl_crystal_size_min 0.08
_refine_diff_density_max 0.274
_refine_diff_density_min -0.312
_refine_diff_density_rms 0.066
_refine_ls_extinction_method none
_refine_ls_goodness_of_fit_ref 0.906
_refine_ls_hydrogen_treatment constr
_refine_ls_matrix_type full
_refine_ls_number_parameters 394
_refine_ls_number_reflns 6079
_refine_ls_number_restraints 18
_refine_ls_restrained_S_all 0.934
_refine_ls_R_factor_all 0.2417
_refine_ls_R_factor_gt 0.0807
_refine_ls_shift/su_max 0.000
_refine_ls_shift/su_mean 0.000
_refine_ls_structure_factor_coef Fsqd
_refine_ls_weighting_details 'w=1/[\s^2^(Fo^2^)+(0.0462P)^2^] where P=(Fo^2^+2Fc^2^)/3'
_refine_ls_weighting_scheme calc
_refine_ls_wR_factor_gt 0.1270
_refine_ls_wR_factor_ref 0.1836
_reflns_Friedel_coverage 0.000
_reflns_number_gt 1959
_reflns_number_total 6079
_reflns_threshold_expression 'I > 2\s(I)'
_cod_data_source_file c6ce00496b2.cif
_cod_data_source_block shelx
_cod_depositor_comments 'Adding full bibliography for 7225126--7225134.cif.'
_cod_database_code 7225133
_shelx_shelxl_version_number 2014/7
_shelx_space_group_comment
;
The symmetry employed for this shelxl refinement is uniquely defined
by the following loop, which should always be used as a source of
symmetry information in preference to the above space-group names.
They are only intended as comments.
;

loop_
_space_group_symop_operation_xyz
'x, y, z'
'-x+1/2, y+1/2, -z+1/2'
'-x, -y, -z'
'x-1/2, -y-1/2, z-1/2'

loop_
_atom_site_label
_atom_site_type_symbol
_atom_site_fract_x
_atom_site_fract_y
_atom_site_fract_z
_atom_site_U_iso_or_equiv
_atom_site_adp_type
_atom_site_occupancy
_atom_site_site_symmetry_order
_atom_site_calc_flag
_atom_site_refinement_flags_posn
_atom_site_refinement_flags_adp
S1 S 0.48754(13) 0.26787(18) 0.84257(7) 0.0877(7) Uani 1 1 d . U
S2 S 0.78598(14) 0.17526(19) 0.72620(7) 0.0983(7) Uani 1 1 d . U
S3 S 0.47265(12) 0.41889(16) 0.63153(7) 0.0731(6) Uani 1 1 d . U
N1 N 0.6290(4) 0.2341(5) 0.77736(19) 0.0719(16) Uani 1 1 d . .
N2 N 0.6265(3) 0.2975(4) 0.6822(2) 0.0598(14) Uani 1 1 d . .
N3 N 0.4872(3) 0.3395(4) 0.73495(19) 0.0595(14) Uani 1 1 d . .
C1 C 0.5370(5) 0.2847(6) 0.7774(2) 0.0623(18) Uani 1 1 d . .
C2 C 0.6680(4) 0.2435(5) 0.7274(3) 0.0603(17) Uani 1 1 d . .
C3 C 0.5361(4) 0.3432(5) 0.6878(2) 0.0516(15) Uani 1 1 d . .
C4 C 0.3659(4) 0.3322(6) 0.8323(2) 0.0532(16) Uani 1 1 d . .
C5 C 0.2872(6) 0.2535(6) 0.8127(2) 0.0613(17) Uani 1 1 d . .
C6 C 0.1910(5) 0.3034(7) 0.8083(2) 0.0622(17) Uani 1 1 d . .
C7 C 0.1743(5) 0.4292(7) 0.8271(2) 0.0587(17) Uani 1 1 d . .
C8 C 0.2538(5) 0.5072(6) 0.8455(2) 0.0624(18) Uani 1 1 d . .
C9 C 0.3498(5) 0.4603(6) 0.8477(2) 0.0568(16) Uani 1 1 d . .
C10 C 0.3052(5) 0.1153(5) 0.7965(3) 0.101(3) Uani 1 1 d . .
H10A H 0.3730 0.0926 0.8070 0.152 Uiso 1 1 calc R U
H10B H 0.2924 0.1055 0.7568 0.152 Uiso 1 1 calc R U
H10C H 0.2617 0.0600 0.8155 0.152 Uiso 1 1 calc R U
C11 C 0.1065(5) 0.2210(6) 0.7838(3) 0.098(2) Uani 1 1 d . .
H11A H 0.0586 0.2094 0.8112 0.147 Uiso 1 1 calc R U
H11B H 0.1318 0.1389 0.7735 0.147 Uiso 1 1 calc R U
H11C H 0.0755 0.2625 0.7514 0.147 Uiso 1 1 calc R U
C12 C 0.0678(5) 0.4784(6) 0.8253(3) 0.095(2) Uani 1 1 d . .
H12A H 0.0603 0.5347 0.8565 0.142 Uiso 1 1 calc R U
H12B H 0.0230 0.4071 0.8272 0.142 Uiso 1 1 calc R U
H12C H 0.0528 0.5246 0.7910 0.142 Uiso 1 1 calc R U
C13 C 0.2341(5) 0.6435(6) 0.8636(3) 0.111(3) Uani 1 1 d . .
H13A H 0.2247 0.6449 0.9029 0.167 Uiso 1 1 calc R U
H13B H 0.1754 0.6753 0.8432 0.167 Uiso 1 1 calc R U
H13C H 0.2897 0.6968 0.8562 0.167 Uiso 1 1 calc R U
C14 C 0.4348(5) 0.5461(6) 0.8664(3) 0.102(2) Uani 1 1 d . .
H14A H 0.4139 0.6054 0.8939 0.154 Uiso 1 1 calc R U
H14B H 0.4562 0.5929 0.8349 0.154 Uiso 1 1 calc R U
H14C H 0.4888 0.4950 0.8825 0.154 Uiso 1 1 calc R U
C15 C 0.8148(4) 0.1939(7) 0.6551(2) 0.0601(18) Uani 1 1 d . .
C16 C 0.8736(4) 0.2985(6) 0.6420(3) 0.0640(18) Uani 1 1 d . .
C17 C 0.9101(5) 0.3023(6) 0.5891(3) 0.0653(19) Uani 1 1 d . .
C18 C 0.8877(5) 0.2073(7) 0.5512(3) 0.069(2) Uani 1 1 d . .
C19 C 0.8232(5) 0.1083(7) 0.5635(3) 0.0714(19) Uani 1 1 d . .
C20 C 0.7879(4) 0.1004(7) 0.6168(3) 0.0703(19) Uani 1 1 d . .
C21 C 0.8957(6) 0.4070(7) 0.6827(3) 0.120(3) Uani 1 1 d . .
H21A H 0.8635 0.3909 0.7165 0.180 Uiso 1 1 calc R U
H21B H 0.8714 0.4862 0.6663 0.180 Uiso 1 1 calc R U
H21C H 0.9661 0.4131 0.6912 0.180 Uiso 1 1 calc R U
C22 C 0.9814(5) 0.4095(6) 0.5754(3) 0.121(3) Uani 1 1 d . .
H22A H 1.0020 0.3974 0.5382 0.182 Uiso 1 1 calc R U
H22B H 1.0386 0.4076 0.6016 0.182 Uiso 1 1 calc R U
H22C H 0.9486 0.4910 0.5776 0.182 Uiso 1 1 calc R U
C23 C 0.9338(5) 0.2048(7) 0.4943(3) 0.114(3) Uani 1 1 d . .
H23A H 0.9504 0.1180 0.4852 0.171 Uiso 1 1 calc R U
H23B H 0.9928 0.2566 0.4963 0.171 Uiso 1 1 calc R U
H23C H 0.8869 0.2383 0.4660 0.171 Uiso 1 1 calc R U
C24 C 0.7962(6) 0.0044(7) 0.5206(3) 0.133(3) Uani 1 1 d . .
H24A H 0.7938 0.0409 0.4837 0.200 Uiso 1 1 calc R U
H24B H 0.7324 -0.0308 0.5273 0.200 Uiso 1 1 calc R U
H24C H 0.8454 -0.0624 0.5236 0.200 Uiso 1 1 calc R U
C25 C 0.7213(5) -0.0102(7) 0.6322(3) 0.132(3) Uani 1 1 d . .
H25A H 0.7005 0.0028 0.6693 0.197 Uiso 1 1 calc R U
H25B H 0.7573 -0.0896 0.6309 0.197 Uiso 1 1 calc R U
H25C H 0.6639 -0.0136 0.6061 0.197 Uiso 1 1 calc R U
C26 C 0.5607(4) 0.4225(6) 0.5792(2) 0.0550(16) Uani 1 1 d . .
C27 C 0.6290(5) 0.5222(6) 0.5803(3) 0.0670(18) Uani 1 1 d . .
C28 C 0.6913(5) 0.5330(7) 0.5362(3) 0.0731(19) Uani 1 1 d . .
C29 C 0.6850(5) 0.4462(7) 0.4937(3) 0.071(2) Uani 1 1 d . .
C30 C 0.6195(5) 0.3441(6) 0.4940(2) 0.0694(19) Uani 1 1 d . .
C31 C 0.5563(5) 0.3325(6) 0.5373(2) 0.0659(18) Uani 1 1 d . .
C32 C 0.6384(5) 0.6197(7) 0.6274(3) 0.116(3) Uani 1 1 d . .
H32A H 0.7057 0.6211 0.6434 0.174 Uiso 1 1 calc R U
H32B H 0.5947 0.5964 0.6557 0.174 Uiso 1 1 calc R U
H32C H 0.6207 0.7033 0.6130 0.174 Uiso 1 1 calc R U
C33 C 0.7660(5) 0.6418(7) 0.5357(3) 0.132(3) Uani 1 1 d . .
H33A H 0.8263 0.6110 0.5214 0.199 Uiso 1 1 calc R U
H33B H 0.7799 0.6732 0.5731 0.199 Uiso 1 1 calc R U
H33C H 0.7391 0.7101 0.5123 0.199 Uiso 1 1 calc R U
C34 C 0.7522(5) 0.4590(7) 0.4446(3) 0.119(3) Uani 1 1 d . .
H34A H 0.7450 0.5434 0.4287 0.178 Uiso 1 1 calc R U
H34B H 0.7334 0.3959 0.4166 0.178 Uiso 1 1 calc R U
H34C H 0.8203 0.4456 0.4580 0.178 Uiso 1 1 calc R U
C35 C 0.6131(6) 0.2460(7) 0.4468(3) 0.126(3) Uani 1 1 d . .
H35A H 0.6195 0.1611 0.4623 0.188 Uiso 1 1 calc R U
H35B H 0.6656 0.2611 0.4226 0.188 Uiso 1 1 calc R U
H35C H 0.5501 0.2540 0.4258 0.188 Uiso 1 1 calc R U
C36 C 0.4842(6) 0.2202(6) 0.5390(3) 0.117(3) Uani 1 1 d . .
H36A H 0.4476 0.2269 0.5718 0.176 Uiso 1 1 calc R U
H36B H 0.5207 0.1409 0.5401 0.176 Uiso 1 1 calc R U
H36C H 0.4390 0.2219 0.5062 0.176 Uiso 1 1 calc R U

loop_
_atom_site_aniso_label
_atom_site_aniso_U_11
_atom_site_aniso_U_22
_atom_site_aniso_U_33
_atom_site_aniso_U_23
_atom_site_aniso_U_13
_atom_site_aniso_U_12
S1 0.0775(14) 0.1312(16) 0.0588(11) 0.0283(10) 0.0353(10) 0.0358(12)
S2 0.0782(14) 0.1468(17) 0.0742(13) 0.0410(11) 0.0353(11) 0.0501(12)
S3 0.0590(12) 0.1009(13) 0.0614(11) 0.0170(10) 0.0193(9) 0.0191(10)
N1 0.069(4) 0.094(4) 0.057(3) 0.022(3) 0.033(3) 0.025(3)
N2 0.046(3) 0.073(3) 0.062(3) 0.016(3) 0.018(3) 0.018(3)
N3 0.058(3) 0.077(4) 0.046(3) 0.009(3) 0.023(3) 0.015(3)
C1 0.063(5) 0.076(5) 0.050(4) 0.012(3) 0.019(4) 0.013(4)
C2 0.052(4) 0.074(4) 0.057(4) 0.015(3) 0.022(3) 0.021(3)
C3 0.049(4) 0.063(4) 0.043(4) 0.007(3) 0.008(3) 0.009(3)
C4 0.049(4) 0.070(4) 0.043(4) 0.012(3) 0.025(3) 0.014(4)
C5 0.079(5) 0.061(4) 0.047(4) -0.004(3) 0.025(4) -0.009(4)
C6 0.058(5) 0.080(5) 0.050(4) 0.006(3) 0.015(3) -0.019(4)
C7 0.060(5) 0.072(5) 0.046(4) 0.014(3) 0.019(3) 0.015(4)
C8 0.069(5) 0.059(5) 0.061(4) 0.001(3) 0.018(4) -0.003(4)
C9 0.044(4) 0.074(5) 0.053(4) 0.007(3) 0.011(3) 0.001(4)
C10 0.155(7) 0.061(5) 0.092(5) -0.014(4) 0.038(5) 0.017(5)
C11 0.090(6) 0.112(6) 0.091(6) 0.009(4) -0.001(5) -0.030(5)
C12 0.069(5) 0.125(6) 0.093(5) 0.020(4) 0.020(4) 0.023(5)
C13 0.129(7) 0.067(5) 0.139(7) -0.023(5) 0.024(6) 0.017(5)
C14 0.078(5) 0.112(6) 0.116(6) 0.016(5) -0.006(5) -0.027(5)
C15 0.049(4) 0.073(5) 0.061(4) 0.020(4) 0.024(3) 0.025(4)
C16 0.063(5) 0.063(4) 0.067(5) 0.000(4) 0.009(4) 0.018(4)
C17 0.065(5) 0.069(5) 0.065(5) 0.012(4) 0.023(4) 0.009(4)
C18 0.064(5) 0.088(5) 0.058(5) 0.017(4) 0.021(4) 0.027(4)
C19 0.065(5) 0.077(5) 0.072(5) -0.004(4) 0.007(4) 0.022(4)
C20 0.050(5) 0.075(5) 0.087(5) 0.012(4) 0.020(4) 0.005(4)
C21 0.153(8) 0.105(6) 0.103(6) -0.008(5) 0.014(6) 0.013(6)
C22 0.124(7) 0.108(6) 0.137(7) 0.026(5) 0.045(6) -0.025(6)
C23 0.134(7) 0.134(6) 0.080(5) 0.023(5) 0.046(5) 0.042(5)
C24 0.141(8) 0.125(7) 0.133(8) -0.042(6) -0.003(6) 0.008(6)
C25 0.111(7) 0.109(6) 0.180(9) 0.015(6) 0.048(6) -0.027(5)
C26 0.048(4) 0.074(4) 0.044(4) 0.015(3) 0.011(3) 0.005(4)
C27 0.064(5) 0.078(5) 0.060(4) 0.004(4) 0.010(4) 0.013(4)
C28 0.062(5) 0.085(5) 0.073(5) 0.011(4) 0.010(4) -0.005(4)
C29 0.063(5) 0.097(6) 0.056(4) 0.024(4) 0.016(4) 0.022(4)
C30 0.089(6) 0.077(5) 0.043(4) 0.008(4) 0.011(4) 0.020(4)
C31 0.074(5) 0.075(5) 0.050(4) 0.010(3) 0.012(4) 0.004(4)
C32 0.110(7) 0.128(6) 0.113(7) -0.040(5) 0.027(5) -0.018(5)
C33 0.099(7) 0.140(7) 0.163(9) -0.008(6) 0.044(6) -0.035(6)
C34 0.095(6) 0.186(8) 0.080(5) 0.031(5) 0.037(5) 0.024(6)
C35 0.167(8) 0.129(7) 0.085(6) -0.028(5) 0.032(6) -0.001(6)
C36 0.140(7) 0.107(6) 0.109(7) -0.007(5) 0.031(6) -0.045(6)

loop_
_atom_type_symbol
_atom_type_description
_atom_type_scat_dispersion_real
_atom_type_scat_dispersion_imag
_atom_type_scat_source
C C 0.0033 0.0016 'International Tables Vol C Tables 4.2.6.8 and 6.1.1.4'
H H 0.0000 0.0000 'International Tables Vol C Tables 4.2.6.8 and 6.1.1.4'
N N 0.0061 0.0033 'International Tables Vol C Tables 4.2.6.8 and 6.1.1.4'
S S 0.1246 0.1234 'International Tables Vol C Tables 4.2.6.8 and 6.1.1.4'

loop_
_geom_angle_atom_site_label_1
_geom_angle_atom_site_label_2
_geom_angle_atom_site_label_3
_geom_angle
C1 S1 C4 104.3(3)
C2 S2 C15 103.4(3)
C3 S3 C26 103.9(3)
C2 N1 C1 113.0(5)
C2 N2 C3 114.3(4)
C1 N3 C3 114.1(5)
N3 C1 N1 126.2(5)
N3 C1 S1 122.0(5)
N1 C1 S1 111.8(5)
N2 C2 N1 126.6(5)
N2 C2 S2 119.8(4)
N1 C2 S2 113.6(5)
N2 C3 N3 125.7(5)
N2 C3 S3 119.4(4)
N3 C3 S3 114.9(4)
C5 C4 C9 121.2(6)
C5 C4 S1 120.0(5)
C9 C4 S1 118.7(5)
C4 C5 C6 119.3(6)
C4 C5 C10 120.8(6)
C6 C5 C10 120.0(7)
C5 C6 C7 119.4(6)
C5 C6 C11 119.4(6)
C7 C6 C11 121.2(7)
C8 C7 C6 120.4(6)
C8 C7 C12 121.1(6)
C6 C7 C12 118.5(7)
C9 C8 C7 120.3(6)
C9 C8 C13 120.3(6)
C7 C8 C13 119.4(6)
C8 C9 C4 119.2(6)
C8 C9 C14 119.7(6)
C4 C9 C14 121.1(6)
C5 C10 H10A 109.5
C5 C10 H10B 109.5
H10A C10 H10B 109.5
C5 C10 H10C 109.5
H10A C10 H10C 109.5
H10B C10 H10C 109.5
C6 C11 H11A 109.5
C6 C11 H11B 109.5
H11A C11 H11B 109.5
C6 C11 H11C 109.5
H11A C11 H11C 109.5
H11B C11 H11C 109.5
C7 C12 H12A 109.5
C7 C12 H12B 109.5
H12A C12 H12B 109.5
C7 C12 H12C 109.5
H12A C12 H12C 109.5
H12B C12 H12C 109.5
C8 C13 H13A 109.5
C8 C13 H13B 109.5
H13A C13 H13B 109.5
C8 C13 H13C 109.5
H13A C13 H13C 109.5
H13B C13 H13C 109.5
C9 C14 H14A 109.5
C9 C14 H14B 109.5
H14A C14 H14B 109.5
C9 C14 H14C 109.5
H14A C14 H14C 109.5
H14B C14 H14C 109.5
C20 C15 C16 122.2(5)
C20 C15 S2 119.8(5)
C16 C15 S2 117.7(6)
C17 C16 C15 118.0(6)
C17 C16 C21 120.0(6)
C15 C16 C21 121.9(6)
C18 C17 C16 120.7(6)
C18 C17 C22 120.0(6)
C16 C17 C22 119.2(7)
C17 C18 C19 120.5(6)
C17 C18 C23 121.2(6)
C19 C18 C23 118.3(7)
C18 C19 C20 119.8(7)
C18 C19 C24 120.4(6)
C20 C19 C24 119.8(7)
C15 C20 C19 118.6(6)
C15 C20 C25 120.6(6)
C19 C20 C25 120.7(7)
C16 C21 H21A 109.5
C16 C21 H21B 109.5
H21A C21 H21B 109.5
C16 C21 H21C 109.5
H21A C21 H21C 109.5
H21B C21 H21C 109.5
C17 C22 H22A 109.5
C17 C22 H22B 109.5
H22A C22 H22B 109.5
C17 C22 H22C 109.5
H22A C22 H22C 109.5
H22B C22 H22C 109.5
C18 C23 H23A 109.5
C18 C23 H23B 109.5
H23A C23 H23B 109.5
C18 C23 H23C 109.5
H23A C23 H23C 109.5
H23B C23 H23C 109.5
C19 C24 H24A 109.5
C19 C24 H24B 109.5
H24A C24 H24B 109.5
C19 C24 H24C 109.5
H24A C24 H24C 109.5
H24B C24 H24C 109.5
C20 C25 H25A 109.5
C20 C25 H25B 109.5
H25A C25 H25B 109.5
C20 C25 H25C 109.5
H25A C25 H25C 109.5
H25B C25 H25C 109.5
C31 C26 C27 121.3(5)
C31 C26 S3 120.2(5)
C27 C26 S3 118.4(5)
C26 C27 C28 118.6(6)
C26 C27 C32 122.4(6)
C28 C27 C32 119.0(6)
C29 C28 C27 120.2(6)
C29 C28 C33 119.8(6)
C27 C28 C33 120.0(7)
C28 C29 C30 120.9(6)
C28 C29 C34 120.3(7)
C30 C29 C34 118.8(7)
C29 C30 C31 119.7(6)
C29 C30 C35 121.0(6)
C31 C30 C35 119.3(7)
C26 C31 C30 119.3(6)
C26 C31 C36 119.9(5)
C30 C31 C36 120.8(6)
C27 C32 H32A 109.5
C27 C32 H32B 109.5
H32A C32 H32B 109.5
C27 C32 H32C 109.5
H32A C32 H32C 109.5
H32B C32 H32C 109.5
C28 C33 H33A 109.5
C28 C33 H33B 109.5
H33A C33 H33B 109.5
C28 C33 H33C 109.5
H33A C33 H33C 109.5
H33B C33 H33C 109.5
C29 C34 H34A 109.5
C29 C34 H34B 109.5
H34A C34 H34B 109.5
C29 C34 H34C 109.5
H34A C34 H34C 109.5
H34B C34 H34C 109.5
C30 C35 H35A 109.5
C30 C35 H35B 109.5
H35A C35 H35B 109.5
C30 C35 H35C 109.5
H35A C35 H35C 109.5
H35B C35 H35C 109.5
C31 C36 H36A 109.5
C31 C36 H36B 109.5
H36A C36 H36B 109.5
C31 C36 H36C 109.5
H36A C36 H36C 109.5
H36B C36 H36C 109.5

loop_
_geom_bond_atom_site_label_1
_geom_bond_atom_site_label_2
_geom_bond_distance
S1 C1 1.749(5)
S1 C4 1.774(6)
S2 C2 1.745(6)
S2 C15 1.784(5)
S3 C3 1.734(5)
S3 C26 1.788(5)
N1 C2 1.345(6)
N1 C1 1.348(6)
N2 C2 1.310(6)
N2 C3 1.326(6)
N3 C1 1.309(7)
N3 C3 1.348(6)
C4 C5 1.394(7)
C4 C9 1.404(7)
C5 C6 1.395(8)
C5 C10 1.514(7)
C6 C7 1.408(7)
C6 C11 1.511(8)
C7 C8 1.392(8)
C7 C12 1.523(7)
C8 C9 1.382(7)
C8 C13 1.511(7)
C9 C14 1.497(7)
C10 H10A 0.9600
C10 H10B 0.9600
C10 H10C 0.9600
C11 H11A 0.9600
C11 H11B 0.9600
C11 H11C 0.9600
C12 H12A 0.9600
C12 H12B 0.9600
C12 H12C 0.9600
C13 H13A 0.9600
C13 H13B 0.9600
C13 H13C 0.9600
C14 H14A 0.9600
C14 H14B 0.9600
C14 H14C 0.9600
C15 C20 1.368(8)
C15 C16 1.396(7)
C16 C17 1.393(7)
C16 C21 1.506(8)
C17 C18 1.363(8)
C17 C22 1.524(8)
C18 C19 1.393(8)
C18 C23 1.537(7)
C19 C20 1.397(8)
C19 C24 1.518(8)
C20 C25 1.522(8)
C21 H21A 0.9600
C21 H21B 0.9600
C21 H21C 0.9600
C22 H22A 0.9600
C22 H22B 0.9600
C22 H22C 0.9600
C23 H23A 0.9600
C23 H23B 0.9600
C23 H23C 0.9600
C24 H24A 0.9600
C24 H24B 0.9600
C24 H24C 0.9600
C25 H25A 0.9600
C25 H25B 0.9600
C25 H25C 0.9600
C26 C31 1.372(7)
C26 C27 1.387(7)
C27 C28 1.403(7)
C27 C32 1.515(8)
C28 C29 1.358(8)
C28 C33 1.516(8)
C29 C30 1.383(8)
C29 C34 1.541(7)
C30 C31 1.393(7)
C30 C35 1.520(8)
C31 C36 1.523(8)
C32 H32A 0.9600
C32 H32B 0.9600
C32 H32C 0.9600
C33 H33A 0.9600
C33 H33B 0.9600
C33 H33C 0.9600
C34 H34A 0.9600
C34 H34B 0.9600
C34 H34C 0.9600
C35 H35A 0.9600
C35 H35B 0.9600
C35 H35C 0.9600
C36 H36A 0.9600
C36 H36B 0.9600
C36 H36C 0.9600

loop_
_geom_torsion_atom_site_label_1
_geom_torsion_atom_site_label_2
_geom_torsion_atom_site_label_3
_geom_torsion_atom_site_label_4
_geom_torsion
C3 N3 C1 N1 -0.1(9)
C3 N3 C1 S1 -179.3(4)
C2 N1 C1 N3 -0.5(9)
C2 N1 C1 S1 178.8(4)
C4 S1 C1 N3 2.3(6)
C4 S1 C1 N1 -177.0(5)
C3 N2 C2 N1 -1.9(9)
C3 N2 C2 S2 178.5(4)
C1 N1 C2 N2 1.6(9)
C1 N1 C2 S2 -178.7(4)
C15 S2 C2 N2 -3.4(6)
C15 S2 C2 N1 176.9(5)
C2 N2 C3 N3 1.1(9)
C2 N2 C3 S3 179.3(4)
C1 N3 C3 N2 -0.1(9)
C1 N3 C3 S3 -178.5(4)
C26 S3 C3 N2 -4.2(5)
C26 S3 C3 N3 174.2(4)
C1 S1 C4 C5 87.6(5)
C1 S1 C4 C9 -96.5(4)
C9 C4 C5 C6 0.1(8)
S1 C4 C5 C6 175.8(4)
C9 C4 C5 C10 -179.6(5)
S1 C4 C5 C10 -3.9(7)
C4 C5 C6 C7 -4.2(8)
C10 C5 C6 C7 175.6(5)
C4 C5 C6 C11 176.3(5)
C10 C5 C6 C11 -3.9(8)
C5 C6 C7 C8 5.5(8)
C11 C6 C7 C8 -175.0(5)
C5 C6 C7 C12 -176.2(5)
C11 C6 C7 C12 3.3(8)
C6 C7 C8 C9 -2.6(8)
C12 C7 C8 C9 179.1(5)
C6 C7 C8 C13 177.8(5)
C12 C7 C8 C13 -0.5(8)
C7 C8 C9 C4 -1.5(8)
C13 C8 C9 C4 178.1(5)
C7 C8 C9 C14 178.7(5)
C13 C8 C9 C14 -1.7(8)
C5 C4 C9 C8 2.7(8)
S1 C4 C9 C8 -173.0(4)
C5 C4 C9 C14 -177.5(5)
S1 C4 C9 C14 6.8(7)
C2 S2 C15 C20 -89.1(5)
C2 S2 C15 C16 97.5(5)
C20 C15 C16 C17 -3.8(9)
S2 C15 C16 C17 169.5(5)
C20 C15 C16 C21 174.6(6)
S2 C15 C16 C21 -12.1(8)
C15 C16 C17 C18 0.9(9)
C21 C16 C17 C18 -177.5(6)
C15 C16 C17 C22 -175.0(5)
C21 C16 C17 C22 6.6(9)
C16 C17 C18 C19 3.6(10)
C22 C17 C18 C19 179.5(6)
C16 C17 C18 C23 -175.3(6)
C22 C17 C18 C23 0.5(10)
C17 C18 C19 C20 -5.4(10)
C23 C18 C19 C20 173.6(6)
C17 C18 C19 C24 178.4(6)
C23 C18 C19 C24 -2.6(9)
C16 C15 C20 C19 2.0(10)
S2 C15 C20 C19 -171.2(5)
C16 C15 C20 C25 -178.2(6)
S2 C15 C20 C25 8.6(8)
C18 C19 C20 C15 2.6(9)
C24 C19 C20 C15 178.8(6)
C18 C19 C20 C25 -177.2(6)
C24 C19 C20 C25 -0.9(10)
C3 S3 C26 C31 99.0(5)
C3 S3 C26 C27 -84.7(5)
C31 C26 C27 C28 2.8(9)
S3 C26 C27 C28 -173.5(5)
C31 C26 C27 C32 -177.3(6)
S3 C26 C27 C32 6.4(8)
C26 C27 C28 C29 -0.7(10)
C32 C27 C28 C29 179.4(6)
C26 C27 C28 C33 179.2(6)
C32 C27 C28 C33 -0.6(10)
C27 C28 C29 C30 -1.8(10)
C33 C28 C29 C30 178.2(6)
C27 C28 C29 C34 179.0(6)
C33 C28 C29 C34 -1.0(10)
C28 C29 C30 C31 2.4(10)
C34 C29 C30 C31 -178.5(6)
C28 C29 C30 C35 -179.3(7)
C34 C29 C30 C35 -0.1(9)
C27 C26 C31 C30 -2.3(9)
S3 C26 C31 C30 173.9(5)
C27 C26 C31 C36 176.7(6)
S3 C26 C31 C36 -7.1(8)
C29 C30 C31 C26 -0.3(9)
C35 C30 C31 C26 -178.6(6)
C29 C30 C31 C36 -179.3(6)
C35 C30 C31 C36 2.4(9)
